data_7710959
loop_
_publ_author_name
'Schnepf, Andreas'
'Gienger, Christian'

_publ_section_title
;
 Substitution of Hyp (Hyp = Si(SiMe3)3) at metalloid [Ge9(Hyp)3]- clusters
 using phosphine stabilized Au(I)Cl.
;
_journal_name_full 'Dalton Transactions'
_journal_paper_doi 10.1039/D2DT01665F
_journal_year 2022
_chemical_formula_moiety 'C18 H32 O2 P2'
_chemical_formula_sum 'C18 H32 O2 P2'
_chemical_formula_weight 342.37
_space_group_crystal_system triclinic
_space_group_IT_number 2
_space_group_name_Hall '-P 1'
_space_group_name_H-M_alt 'P -1'
_atom_sites_solution_hydrogens geom
_atom_sites_solution_primary dual
_audit_creation_date 2021-04-28
_audit_creation_method
;
Olex2 1.2
(compiled 2018.05.29 svn.r3508 for OlexSys, GUI svn.r5506)
;
_audit_update_record
;
2022-05-03 deposited with the CCDC.	2022-08-05 downloaded from the CCDC.
;
_cell_angle_alpha 85.464(3)
_cell_angle_beta 80.159(3)
_cell_angle_gamma 79.593(3)
_cell_formula_units_Z 1
_cell_length_a 5.6229(12)
_cell_length_b 7.5296(16)
_cell_length_c 11.956(3)
_cell_measurement_reflns_used 3371
_cell_measurement_temperature 100
_cell_measurement_theta_max 28.319
_cell_measurement_theta_min 2.754
_cell_volume 489.94(19)
_computing_cell_refinement 'SAINT V8.40B (?, 2016)'
_computing_data_reduction 'SAINT V8.40B (?, 2016)'
_computing_molecular_graphics 'Olex2 (Dolomanov et al., 2009)'
_computing_publication_material 'Olex2 (Dolomanov et al., 2009)'
_computing_structure_refinement 'ShelXL (Sheldrick, 2015)'
_computing_structure_solution 'ShelXT (Sheldrick, 2015)'
_diffrn_ambient_temperature 100
_diffrn_detector 'Bruker APEX2 area detector'
_diffrn_detector_area_resol_mean 7.9
_diffrn_detector_type 'CCD area detector'
_diffrn_measured_fraction_theta_full 0.999
_diffrn_measured_fraction_theta_max 0.998
_diffrn_measurement_device 'three-circle diffractometer'
_diffrn_measurement_device_type 'Bruker SMART APEX2 area detector'
_diffrn_measurement_method '\w and \f scans'
_diffrn_radiation_monochromator 'mirror optics'
_diffrn_radiation_probe x-ray
_diffrn_radiation_type MoK\a
_diffrn_radiation_wavelength 0.71073
_diffrn_reflns_av_R_equivalents 0.0320
_diffrn_reflns_av_unetI/netI 0.0326
_diffrn_reflns_Laue_measured_fraction_full 0.999
_diffrn_reflns_Laue_measured_fraction_max 0.998
_diffrn_reflns_limit_h_max 7
_diffrn_reflns_limit_h_min -7
_diffrn_reflns_limit_k_max 10
_diffrn_reflns_limit_k_min -10
_diffrn_reflns_limit_l_max 15
_diffrn_reflns_limit_l_min -15
_diffrn_reflns_number 7786
_diffrn_reflns_point_group_measured_fraction_full 0.999
_diffrn_reflns_point_group_measured_fraction_max 0.998
_diffrn_reflns_theta_full 25.242
_diffrn_reflns_theta_max 28.366
_diffrn_reflns_theta_min 2.754
_diffrn_source 'microfocus sealed X-ray tube'
_diffrn_source_type 'Incoatec I\ms'
_exptl_absorpt_coefficient_mu 0.227
_exptl_absorpt_correction_T_max 0.7457
_exptl_absorpt_correction_T_min 0.6999
_exptl_absorpt_correction_type multi-scan
_exptl_absorpt_process_details
'SADABS-2016/2 (Bruker,2016/2) was used for absorption correction. wR2(int) was 0.0868 before and 0.0442 after correction. The Ratio of minimum to maximum transmission is 0.9386. The \l/2 correction factor is Not present.'
_exptl_crystal_colour colourless
_exptl_crystal_colour_primary colourless
_exptl_crystal_density_diffrn 1.160
_exptl_crystal_description block
_exptl_crystal_F_000 186
_exptl_crystal_size_max 0.389
_exptl_crystal_size_mid 0.183
_exptl_crystal_size_min 0.106
_refine_diff_density_max 0.405
_refine_diff_density_min -0.217
_refine_diff_density_rms 0.049
_refine_ls_extinction_method none
_refine_ls_goodness_of_fit_ref 1.036
_refine_ls_hydrogen_treatment constr
_refine_ls_matrix_type full
_refine_ls_number_parameters 104
_refine_ls_number_reflns 2457
_refine_ls_number_restraints 0
_refine_ls_restrained_S_all 1.036
_refine_ls_R_factor_all 0.0372
_refine_ls_R_factor_gt 0.0326
_refine_ls_shift/su_max 0.000
_refine_ls_shift/su_mean 0.000
_refine_ls_structure_factor_coef Fsqd
_refine_ls_weighting_details 'w=1/[\s^2^(Fo^2^)+(0.0420P)^2^+0.2527P] where P=(Fo^2^+2Fc^2^)/3'
_refine_ls_weighting_scheme calc
_refine_ls_wR_factor_gt 0.0818
_refine_ls_wR_factor_ref 0.0858
_reflns_Friedel_coverage 0.000
_reflns_number_gt 2190
_reflns_number_total 2457
_reflns_threshold_expression 'I > 2\s(I)'
_cod_data_source_file d2dt01665f2.cif
_cod_data_source_block 38
_cod_original_cell_volume 489.92(18)
_cod_database_code 7710959
_shelx_shelxl_version_number 2014/7
_shelx_space_group_comment
;
The symmetry employed for this shelxl refinement is uniquely defined
by the following loop, which should always be used as a source of
symmetry information in preference to the above space-group names.
They are only intended as comments.
;
_olex2_refinement_description
;
1. Fixed Uiso
 At 1.2 times of:
  All C(H) groups
 At 1.5 times of:
  All C(H,H,H) groups
2.a Ternary CH refined with riding coordinates:
 C111(H111), C121(H121)
2.b Aromatic/amide H refined with riding coordinates:
 C2(H2), C3(H3)
2.c Idealised Me refined as rotating group:
 C112(H11A,H11B,H11C), C113(H11D,H11E,H11F), C122(H12A,H12B,H12C), C123(H12D,
 H12E,H12F)
;
_olex2_submission_special_instructions 'No special instructions were received'

loop_
_space_group_symop_operation_xyz
'x, y, z'
'-x, -y, -z'

loop_
_atom_site_label
_atom_site_type_symbol
_atom_site_fract_x
_atom_site_fract_y
_atom_site_fract_z
_atom_site_U_iso_or_equiv
_atom_site_adp_type
_atom_site_occupancy
_atom_site_site_symmetry_order
_atom_site_calc_flag
_atom_site_refinement_flags_posn
_atom_site_refinement_flags_adp
_atom_site_refinement_flags_occupancy
_atom_site_disorder_assembly
_atom_site_disorder_group
P1 P 0.73969(6) 0.36585(4) 0.27921(3) 0.01484(11) Uani 1 1 d . . . . .
O1 O 0.55118(17) 0.21325(13) 0.30017(8) 0.0168(2) Uani 1 1 d . . . . .
C1 C 0.5300(2) 0.10850(17) 0.40108(10) 0.0142(2) Uani 1 1 d . . . . .
C2 C 0.2991(2) 0.11594(17) 0.46628(11) 0.0161(3) Uani 1 1 d . . . . .
H2 H 0.1624 0.1950 0.4433 0.019 Uiso 1 1 calc R . . . .
C3 C 0.2694(2) 0.00679(17) 0.56564(11) 0.0158(3) Uani 1 1 d . . . . .
H3 H 0.1121 0.0112 0.6106 0.019 Uiso 1 1 calc R . . . .
C111 C 0.9082(2) 0.30052(18) 0.13717(11) 0.0173(3) Uani 1 1 d . . . . .
H111 H 1.0064 0.3972 0.1071 0.021 Uiso 1 1 calc R . . . .
C112 C 0.7478(3) 0.2823(2) 0.04915(12) 0.0252(3) Uani 1 1 d . . . . .
H11A H 0.6403 0.1944 0.0782 0.038 Uiso 1 1 calc GR . . . .
H11B H 0.8520 0.2409 -0.0215 0.038 Uiso 1 1 calc GR . . . .
H11C H 0.6480 0.3999 0.0342 0.038 Uiso 1 1 calc GR . . . .
C113 C 1.0897(3) 0.12512(19) 0.15098(12) 0.0218(3) Uani 1 1 d . . . . .
H11D H 1.1914 0.1395 0.2075 0.033 Uiso 1 1 calc GR . . . .
H11E H 1.1945 0.0981 0.0779 0.033 Uiso 1 1 calc GR . . . .
H11F H 0.9993 0.0256 0.1764 0.033 Uiso 1 1 calc GR . . . .
C121 C 0.5142(2) 0.56410(18) 0.24399(11) 0.0192(3) Uani 1 1 d . . . . .
H121 H 0.4161 0.5286 0.1897 0.023 Uiso 1 1 calc R . . . .
C122 C 0.3416(3) 0.6244(2) 0.35327(13) 0.0276(3) Uani 1 1 d . . . . .
H12A H 0.2620 0.5236 0.3884 0.041 Uiso 1 1 calc GR . . . .
H12B H 0.2167 0.7261 0.3349 0.041 Uiso 1 1 calc GR . . . .
H12C H 0.4358 0.6619 0.4063 0.041 Uiso 1 1 calc GR . . . .
C123 C 0.6460(3) 0.7173(2) 0.18790(14) 0.0286(3) Uani 1 1 d . . . . .
H12D H 0.7626 0.7398 0.2352 0.043 Uiso 1 1 calc GR . . . .
H12E H 0.5256 0.8273 0.1800 0.043 Uiso 1 1 calc GR . . . .
H12F H 0.7340 0.6829 0.1126 0.043 Uiso 1 1 calc GR . . . .

loop_
_atom_site_aniso_label
_atom_site_aniso_U_11
_atom_site_aniso_U_22
_atom_site_aniso_U_33
_atom_site_aniso_U_23
_atom_site_aniso_U_13
_atom_site_aniso_U_12
P1 0.01597(17) 0.01488(17) 0.01369(17) 0.00053(12) -0.00205(12) -0.00354(12)
O1 0.0184(4) 0.0189(5) 0.0140(4) 0.0039(3) -0.0042(3) -0.0067(4)
C1 0.0175(6) 0.0142(6) 0.0116(5) 0.0007(4) -0.0027(4) -0.0051(5)
C2 0.0151(6) 0.0158(6) 0.0173(6) 0.0003(5) -0.0038(5) -0.0014(4)
C3 0.0137(6) 0.0175(6) 0.0158(6) -0.0006(5) -0.0006(4) -0.0032(5)
C111 0.0185(6) 0.0171(6) 0.0153(6) 0.0006(5) 0.0002(5) -0.0039(5)
C112 0.0268(7) 0.0324(8) 0.0147(6) -0.0030(5) -0.0038(5) 0.0010(6)
C113 0.0196(6) 0.0214(7) 0.0222(7) -0.0028(5) 0.0001(5) -0.0003(5)
C121 0.0214(6) 0.0168(6) 0.0178(6) 0.0001(5) -0.0020(5) -0.0007(5)
C122 0.0269(7) 0.0232(7) 0.0281(8) -0.0048(6) 0.0026(6) 0.0024(6)
C123 0.0355(8) 0.0165(7) 0.0300(8) 0.0040(6) 0.0005(6) -0.0022(6)

loop_
_atom_type_symbol
_atom_type_description
_atom_type_scat_dispersion_real
_atom_type_scat_dispersion_imag
_atom_type_scat_source
C C 0.0033 0.0016 'International Tables Vol C Tables 4.2.6.8 and 6.1.1.4'
H H 0.0000 0.0000 'International Tables Vol C Tables 4.2.6.8 and 6.1.1.4'
O O 0.0106 0.0060 'International Tables Vol C Tables 4.2.6.8 and 6.1.1.4'
P P 0.1023 0.0942 'International Tables Vol C Tables 4.2.6.8 and 6.1.1.4'

loop_
_geom_angle_atom_site_label_1
_geom_angle_atom_site_label_2
_geom_angle_atom_site_label_3
_geom_angle
_geom_angle_site_symmetry_1
_geom_angle_site_symmetry_3
_geom_angle_publ_flag
O1 P1 C111 98.78(6) . . ?
O1 P1 C121 97.60(6) . . ?
C121 P1 C111 102.42(6) . . ?
C1 O1 P1 119.95(8) . . ?
O1 C1 C2 118.08(11) . . ?
O1 C1 C3 121.43(11) . 2_656 ?
C3 C1 C2 120.43(11) 2_656 . ?
C1 C2 H2 120.2 . . ?
C1 C2 C3 119.61(12) . . ?
C3 C2 H2 120.2 . . ?
C1 C3 C2 119.96(11) 2_656 . ?
C1 C3 H3 120.0 2_656 . ?
C2 C3 H3 120.0 . . ?
P1 C111 H111 107.2 . . ?
C112 C111 P1 115.25(9) . . ?
C112 C111 H111 107.2 . . ?
C112 C111 C113 110.62(12) . . ?
C113 C111 P1 108.91(9) . . ?
C113 C111 H111 107.2 . . ?
C111 C112 H11A 109.5 . . ?
C111 C112 H11B 109.5 . . ?
C111 C112 H11C 109.5 . . ?
H11A C112 H11B 109.5 . . ?
H11A C112 H11C 109.5 . . ?
H11B C112 H11C 109.5 . . ?
C111 C113 H11D 109.5 . . ?
C111 C113 H11E 109.5 . . ?
C111 C113 H11F 109.5 . . ?
H11D C113 H11E 109.5 . . ?
H11D C113 H11F 109.5 . . ?
H11E C113 H11F 109.5 . . ?
P1 C121 H121 108.9 . . ?
C122 C121 P1 108.89(9) . . ?
C122 C121 H121 108.9 . . ?
C123 C121 P1 110.17(10) . . ?
C123 C121 H121 108.9 . . ?
C123 C121 C122 110.98(12) . . ?
C121 C122 H12A 109.5 . . ?
C121 C122 H12B 109.5 . . ?
C121 C122 H12C 109.5 . . ?
H12A C122 H12B 109.5 . . ?
H12A C122 H12C 109.5 . . ?
H12B C122 H12C 109.5 . . ?
C121 C123 H12D 109.5 . . ?
C121 C123 H12E 109.5 . . ?
C121 C123 H12F 109.5 . . ?
H12D C123 H12E 109.5 . . ?
H12D C123 H12F 109.5 . . ?
H12E C123 H12F 109.5 . . ?

loop_
_geom_bond_atom_site_label_1
_geom_bond_atom_site_label_2
_geom_bond_distance
_geom_bond_site_symmetry_2
_geom_bond_publ_flag
P1 O1 1.6764(10) . ?
P1 C111 1.8539(14) . ?
P1 C121 1.8472(14) . ?
O1 C1 1.3879(14) . ?
C1 C2 1.3895(18) . ?
C1 C3 1.3888(18) 2_656 ?
C2 H2 0.9500 . ?
C2 C3 1.3935(17) . ?
C3 C1 1.3888(18) 2_656 ?
C3 H3 0.9500 . ?
C111 H111 1.0000 . ?
C111 C112 1.527(2) . ?
C111 C113 1.5329(19) . ?
C112 H11A 0.9800 . ?
C112 H11B 0.9800 . ?
C112 H11C 0.9800 . ?
C113 H11D 0.9800 . ?
C113 H11E 0.9800 . ?
C113 H11F 0.9800 . ?
C121 H121 1.0000 . ?
C121 C122 1.5351(19) . ?
C121 C123 1.5316(19) . ?
C122 H12A 0.9800 . ?
C122 H12B 0.9800 . ?
C122 H12C 0.9800 . ?
C123 H12D 0.9800 . ?
C123 H12E 0.9800 . ?
C123 H12F 0.9800 . ?
